data_4108412
loop_
_publ_author_name
'Jian Zhang'
'Shumei Chen'
'Tao Wu'
'Pingyun Feng'
'Xianhui Bu'

_publ_contact_author_address
;
Department of Chemistry and Biochemistry
California State University, Long Beach
1250 Bellflower Boulevard, Long Beach, CA 90840
;
_publ_contact_author_email xbu@csulb.edu
_publ_contact_author_name 'Xianhui Bu'
_publ_section_title
;
 Homochiral Crystallization of Microporous Framework Materials from
 Achiral Precursors by Chiral Catalysis
;
_journal_name_full 'Journal of the American Chemical Society'
_journal_page_first 12882
_journal_page_last 12883
_journal_paper_doi 10.1021/ja805272j
_journal_volume 130
_journal_year 2008
_chemical_formula_sum 'C14 H4 In N O8 S2'
_chemical_formula_weight 493.12
_chemical_name_systematic
; 
 ? 
;
_space_group_IT_number 95
_symmetry_cell_setting tetragonal
_symmetry_space_group_name_Hall 'P 4cw 2c'
_symmetry_space_group_name_H-M 'P 43 2 2'
_atom_sites_solution_hydrogens geom
_atom_sites_solution_primary direct
_atom_sites_solution_secondary difmap
_audit_creation_method SHELXL-97
_cell_angle_alpha 90.00
_cell_angle_beta 90.00
_cell_angle_gamma 90.00
_cell_formula_units_Z 4
_cell_length_a 13.559
_cell_length_b 13.559
_cell_length_c 15.6782(2)
_cell_measurement_reflns_used 5709
_cell_measurement_temperature 293(2)
_cell_measurement_theta_max 23.51
_cell_measurement_theta_min 2.49
_cell_volume 2882.38(4)
_computing_cell_refinement 'Bruker SMART'
_computing_data_collection 'Bruker SMART'
_computing_data_reduction 'Bruker SAINT'
_computing_molecular_graphics 'Bruker SHELXTL'
_computing_publication_material 'Bruker SHELXTL'
_computing_structure_refinement 'SHELXL-97 (Sheldrick, 1997)'
_computing_structure_solution 'SHELXS-97 (Sheldrick, 1990)'
_diffrn_ambient_temperature 293(2)
_diffrn_measured_fraction_theta_full 0.999
_diffrn_measured_fraction_theta_max 0.999
_diffrn_measurement_device_type 'CCD area detector'
_diffrn_measurement_method 'phi and omega scans'
_diffrn_radiation_monochromator graphite
_diffrn_radiation_source 'fine-focus sealed tube'
_diffrn_radiation_type MoK\a
_diffrn_radiation_wavelength 0.71073
_diffrn_reflns_av_R_equivalents 0.0283
_diffrn_reflns_av_sigmaI/netI 0.0292
_diffrn_reflns_limit_h_max 16
_diffrn_reflns_limit_h_min -16
_diffrn_reflns_limit_k_max 14
_diffrn_reflns_limit_k_min -15
_diffrn_reflns_limit_l_max 19
_diffrn_reflns_limit_l_min -19
_diffrn_reflns_number 13841
_diffrn_reflns_theta_full 26.36
_diffrn_reflns_theta_max 26.36
_diffrn_reflns_theta_min 1.50
_exptl_absorpt_coefficient_mu 0.990
_exptl_absorpt_correction_type none
_exptl_crystal_density_diffrn 1.136
_exptl_crystal_F_000 960
_refine_diff_density_max 0.941
_refine_diff_density_min -0.458
_refine_diff_density_rms 0.168
_refine_ls_abs_structure_details 'Flack H D (1983), Acta Cryst. A39, 876-881'
_refine_ls_abs_structure_Flack 0.01(6)
_refine_ls_extinction_method none
_refine_ls_goodness_of_fit_ref 1.179
_refine_ls_hydrogen_treatment constr
_refine_ls_matrix_type full
_refine_ls_number_parameters 111
_refine_ls_number_reflns 2944
_refine_ls_number_restraints 0
_refine_ls_restrained_S_all 1.179
_refine_ls_R_factor_all 0.0452
_refine_ls_R_factor_gt 0.0392
_refine_ls_shift/su_max 0.006
_refine_ls_shift/su_mean 0.000
_refine_ls_structure_factor_coef Fsqd
_refine_ls_weighting_details 'calc w=1/[\s^2^(Fo^2^)+(0.0961P)^2^+1.0410P] where P=(Fo^2^+2Fc^2^)/3'
_refine_ls_weighting_scheme calc
_refine_ls_wR_factor_gt 0.1457
_refine_ls_wR_factor_ref 0.1543
_reflns_number_gt 2624
_reflns_number_total 2944
_reflns_threshold_expression >2sigma(I)
_cod_data_source_file ja805272j_si_002_2.cif
_cod_data_source_block ATF-1m
_cod_original_cell_volume 2882.55(4)
_cod_database_code 4108412

loop_
_symmetry_equiv_pos_as_xyz
'x, y, z'
'-x, -y, z+1/2'
'-y, x, z+3/4'
'y, -x, z+1/4'
'-x, y, -z'
'x, -y, -z+1/2'
'y, x, -z+1/4'
'-y, -x, -z+3/4'

loop_
_atom_site_label
_atom_site_type_symbol
_atom_site_fract_x
_atom_site_fract_y
_atom_site_fract_z
_atom_site_U_iso_or_equiv
_atom_site_adp_type
_atom_site_occupancy
_atom_site_symmetry_multiplicity
_atom_site_calc_flag
_atom_site_refinement_flags
In1 In 0.5000 0.07701(4) 0.0000 0.0374(2) Uani 1 2 d S
S1 S 0.27708(15) -0.21496(14) 0.10828(11) 0.0594(5) Uani 1 1 d .
O1 O 0.3791(4) -0.0473(4) 0.0160(3) 0.0687(13) Uani 1 1 d .
O2 O 0.4733(3) -0.0021(4) 0.1219(3) 0.0542(11) Uani 1 1 d .
O3 O 0.1480(4) -0.3844(3) 0.1575(3) 0.0580(12) Uani 1 1 d .
O4 O 0.1943(4) -0.3940(4) 0.2908(3) 0.0606(12) Uani 1 1 d .
C1 C 0.3848(6) -0.1509(6) 0.2286(4) 0.071(2) Uani 1 1 d .
H1A H 0.4285 -0.1125 0.2601 0.086 Uiso 1 1 calc R
C2 C 0.2701(5) -0.2724(5) 0.2038(4) 0.0568(18) Uani 1 1 d .
C3 C 0.3635(5) -0.1340(5) 0.1459(4) 0.0535(16) Uani 1 1 d .
C4 C 0.3340(6) -0.2331(6) 0.2626(4) 0.078(3) Uani 1 1 d .
H4A H 0.3426 -0.2573 0.3176 0.094 Uiso 1 1 calc R
C5 C 0.4069(5) -0.0571(5) 0.0912(4) 0.0522(17) Uani 1 1 d .
C6 C 0.2004(6) -0.3550(5) 0.2177(4) 0.0527(16) Uani 1 1 d .
C7 C 0.696(3) 0.049(2) 0.316(2) 0.310(15) Uiso 1 1 d .
N1 N 0.672(3) 0.0000 0.2500 0.258(13) Uiso 1 2 d S

loop_
_atom_site_aniso_label
_atom_site_aniso_U_11
_atom_site_aniso_U_22
_atom_site_aniso_U_33
_atom_site_aniso_U_23
_atom_site_aniso_U_13
_atom_site_aniso_U_12
In1 0.0357(3) 0.0386(3) 0.0379(3) 0.000 0.0007(2) 0.000
S1 0.0687(11) 0.0594(10) 0.0501(9) 0.0065(8) -0.0077(8) -0.0271(8)
O1 0.079(3) 0.070(3) 0.058(3) 0.013(2) -0.002(3) -0.019(3)
O2 0.059(3) 0.046(2) 0.057(2) 0.000(2) 0.0096(19) -0.016(2)
O3 0.064(3) 0.052(3) 0.058(3) 0.006(2) -0.009(2) -0.019(2)
O4 0.074(4) 0.056(3) 0.052(2) 0.001(2) 0.000(2) -0.021(2)
C1 0.086(5) 0.078(5) 0.050(4) -0.003(3) 0.000(3) -0.048(5)
C2 0.065(4) 0.055(4) 0.050(3) -0.003(3) 0.007(3) -0.022(3)
C3 0.064(4) 0.046(4) 0.050(3) -0.004(3) 0.006(3) -0.024(3)
C4 0.104(6) 0.090(6) 0.041(3) 0.000(4) -0.001(4) -0.054(5)
C5 0.055(4) 0.046(4) 0.055(3) -0.001(3) 0.015(3) -0.002(3)
C6 0.059(4) 0.043(4) 0.056(3) 0.001(3) 0.006(3) -0.009(3)

loop_
_atom_type_symbol
_atom_type_description
_atom_type_scat_dispersion_real
_atom_type_scat_dispersion_imag
_atom_type_scat_source
C C 0.0033 0.0016 'International Tables Vol C Tables 4.2.6.8 and 6.1.1.4'
H H 0.0000 0.0000 'International Tables Vol C Tables 4.2.6.8 and 6.1.1.4'
N N 0.0061 0.0033 'International Tables Vol C Tables 4.2.6.8 and 6.1.1.4'
O O 0.0106 0.0060 'International Tables Vol C Tables 4.2.6.8 and 6.1.1.4'
S S 0.1246 0.1234 'International Tables Vol C Tables 4.2.6.8 and 6.1.1.4'
In In -0.7276 1.3100 'International Tables Vol C Tables 4.2.6.8 and 6.1.1.4'

loop_
_geom_angle_atom_site_label_1
_geom_angle_atom_site_label_2
_geom_angle_atom_site_label_3
_geom_angle
_geom_angle_site_symmetry_1
_geom_angle_site_symmetry_3
O2 In1 O2 122.3(2) 5_655 .
O2 In1 O4 133.92(16) 5_655 3_554
O2 In1 O4 89.58(18) . 3_554
O2 In1 O4 89.58(18) 5_655 7_655
O2 In1 O4 133.92(16) . 7_655
O4 In1 O4 89.4(3) 3_554 7_655
O2 In1 O3 128.47(16) 5_655 7_655
O2 In1 O3 76.97(16) . 7_655
O4 In1 O3 87.76(19) 3_554 7_655
O4 In1 O3 56.96(16) 7_655 7_655
O2 In1 O3 76.97(16) 5_655 3_554
O2 In1 O3 128.47(16) . 3_554
O4 In1 O3 56.96(16) 3_554 3_554
O4 In1 O3 87.76(19) 7_655 3_554
O3 In1 O3 131.5(2) 7_655 3_554
O2 In1 O1 81.97(18) 5_655 .
O2 In1 O1 56.74(17) . .
O4 In1 O1 91.78(19) 3_554 .
O4 In1 O1 169.31(17) 7_655 .
O3 In1 O1 133.71(16) 7_655 .
O3 In1 O1 83.97(18) 3_554 .
O2 In1 O1 56.74(17) 5_655 5_655
O2 In1 O1 81.97(18) . 5_655
O4 In1 O1 169.31(17) 3_554 5_655
O4 In1 O1 91.78(19) 7_655 5_655
O3 In1 O1 83.97(18) 7_655 5_655
O3 In1 O1 133.71(16) 3_554 5_655
O1 In1 O1 89.1(3) . 5_655
O2 In1 C6 110.56(19) 5_655 7_655
O2 In1 C6 105.23(19) . 7_655
O4 In1 C6 88.4(2) 3_554 7_655
O4 In1 C6 28.7(2) 7_655 7_655
O3 In1 C6 28.27(18) 7_655 7_655
O3 In1 C6 111.0(2) 3_554 7_655
O1 In1 C6 162.0(2) . 7_655
O1 In1 C6 87.5(2) 5_655 7_655
O2 In1 C6 105.23(19) 5_655 3_554
O2 In1 C6 110.56(19) . 3_554
O4 In1 C6 28.7(2) 3_554 3_554
O4 In1 C6 88.4(2) 7_655 3_554
O3 In1 C6 111.0(2) 7_655 3_554
O3 In1 C6 28.27(18) 3_554 3_554
O1 In1 C6 87.5(2) . 3_554
O1 In1 C6 162.0(2) 5_655 3_554
C6 In1 C6 101.0(3) 7_655 3_554
O2 In1 C5 102.24(19) 5_655 .
O2 In1 C5 28.60(18) . .
O4 In1 C5 91.6(2) 3_554 .
O4 In1 C5 162.4(2) 7_655 .
O3 In1 C5 105.55(19) 7_655 .
O3 In1 C5 107.4(2) 3_554 .
O1 In1 C5 28.17(19) . .
O1 In1 C5 84.13(19) 5_655 .
C6 In1 C5 133.8(2) 7_655 .
C6 In1 C5 100.7(2) 3_554 .
O2 In1 C5 28.60(18) 5_655 5_655
O2 In1 C5 102.24(19) . 5_655
O4 In1 C5 162.4(2) 3_554 5_655
O4 In1 C5 91.6(2) 7_655 5_655
O3 In1 C5 107.4(2) 7_655 5_655
O3 In1 C5 105.55(19) 3_554 5_655
O1 In1 C5 84.13(19) . 5_655
O1 In1 C5 28.17(19) 5_655 5_655
C6 In1 C5 100.7(2) 7_655 5_655
C6 In1 C5 133.8(2) 3_554 5_655
C5 In1 C5 92.7(3) . 5_655
C2 S1 C3 91.6(3) . .
C5 O1 In1 88.1(4) . .
C5 O2 In1 94.2(4) . .
C6 O3 In1 88.8(4) . 4
C6 O4 In1 93.2(4) . 4
C3 C1 C4 113.0(6) . .
C3 C1 H1A 123.5 . .
C4 C1 H1A 123.5 . .
C4 C2 C6 126.7(6) . .
C4 C2 S1 112.4(5) . .
C6 C2 S1 120.9(5) . .
C1 C3 C5 126.5(6) . .
C1 C3 S1 111.7(5) . .
C5 C3 S1 121.8(5) . .
C2 C4 C1 111.1(6) . .
C2 C4 H4A 124.4 . .
C1 C4 H4A 124.4 . .
O1 C5 O2 120.9(6) . .
O1 C5 C3 120.4(6) . .
O2 C5 C3 118.7(6) . .
O1 C5 In1 63.7(4) . .
O2 C5 In1 57.2(3) . .
C3 C5 In1 174.8(5) . .
O3 C6 O4 121.0(6) . .
O3 C6 C2 119.6(6) . .
O4 C6 C2 119.4(6) . .
O3 C6 In1 62.9(3) . 4
O4 C6 In1 58.1(3) . 4
C2 C6 In1 177.3(5) . 4
C7 N1 C7 151(6) . 6

loop_
_geom_bond_atom_site_label_1
_geom_bond_atom_site_label_2
_geom_bond_distance
_geom_bond_site_symmetry_2
In1 O2 2.221(4) 5_655
In1 O2 2.221(4) .
In1 O4 2.237(5) 3_554
In1 O4 2.237(5) 7_655
In1 O3 2.342(4) 7_655
In1 O3 2.342(4) 3_554
In1 O1 2.365(5) .
In1 O1 2.365(5) 5_655
In1 C6 2.630(6) 7_655
In1 C6 2.630(6) 3_554
In1 C5 2.635(6) .
In1 C5 2.635(6) 5_655
S1 C2 1.690(7) .
S1 C3 1.711(6) .
O1 C5 1.245(8) .
O2 C5 1.265(8) .
O3 C6 1.246(8) .
O3 In1 2.342(4) 4
O4 C6 1.264(8) .
O4 In1 2.237(5) 4
C1 C3 1.348(9) .
C1 C4 1.415(10) .
C1 H1A 0.9300 .
C2 C4 1.373(10) .
C2 C6 1.483(9) .
C3 C5 1.473(9) .
C4 H4A 0.9300 .
C6 In1 2.630(6) 4
C7 N1 1.28(3) .
N1 C7 1.28(3) 6
